data_7030493
loop_
_publ_author_name
'Kou, Yingying'
'Tian, Jinlei'
'Li, Dongdong'
'Gu, Wen'
'Liu, Xin'
'Yan, Shiping'
'Liao, Daizheng'
'Cheng, Peng'

_publ_section_title
;
 Synthesis, structure, magnetic properties and DNA cleavage of
 binuclear Cu(II) Schiff-base complexes
;
_journal_coden_ASTM DTARAF
_journal_issue 13
_journal_name_full 'Dalton Transactions'
_journal_page_first 2374
_journal_page_last 2382
_journal_paper_doi 10.1039/b819052f
_journal_year 2009
_chemical_formula_moiety 'C43 H58.50 Cu2 N3 O6'
_chemical_formula_sum 'C43 H58.5 Cu2 N3 O6'
_chemical_formula_weight 840.51
_space_group_IT_number 2
_symmetry_cell_setting triclinic
_symmetry_space_group_name_Hall '-P 1'
_symmetry_space_group_name_H-M 'P -1'
_atom_sites_solution_hydrogens geom
_atom_sites_solution_primary direct
_atom_sites_solution_secondary difmap
_audit_creation_method SHELXL-97
_cell_angle_alpha 102.19(3)
_cell_angle_beta 99.22(3)
_cell_angle_gamma 106.83(3)
_cell_formula_units_Z 4
_cell_length_a 16.615(3)
_cell_length_b 16.617(3)
_cell_length_c 17.076(3)
_cell_measurement_reflns_used 9550
_cell_measurement_temperature 113(2)
_cell_measurement_theta_max 27.495
_cell_measurement_theta_min 1.945
_cell_volume 4285.6(18)
_computing_cell_refinement crystalclear
_computing_data_collection crystalclear
_computing_data_reduction crystalclear
_computing_molecular_graphics 'Bruker SHELXTL'
_computing_publication_material 'Bruker SHELXTL'
_computing_structure_refinement 'SHELXL-97 (Sheldrick, 1997)'
_computing_structure_solution 'SHELXS-97 (Sheldrick, 1990)'
_diffrn_ambient_temperature 113(2)
_diffrn_measured_fraction_theta_full 0.987
_diffrn_measured_fraction_theta_max 0.987
_diffrn_measurement_device_type 'rigaku saturn'
_diffrn_measurement_method '\w scans'
_diffrn_radiation_monochromator confocal
_diffrn_radiation_source 'rotating anode'
_diffrn_radiation_type MoK\a
_diffrn_radiation_wavelength 0.71073
_diffrn_reflns_av_R_equivalents 0.0807
_diffrn_reflns_av_sigmaI/netI 0.1481
_diffrn_reflns_limit_h_max 19
_diffrn_reflns_limit_h_min -19
_diffrn_reflns_limit_k_max 19
_diffrn_reflns_limit_k_min -17
_diffrn_reflns_limit_l_max 20
_diffrn_reflns_limit_l_min -19
_diffrn_reflns_number 24573
_diffrn_reflns_theta_full 25.02
_diffrn_reflns_theta_max 25.02
_diffrn_reflns_theta_min 1.26
_diffrn_standards_decay_% 0
_diffrn_standards_interval_count 0
_diffrn_standards_interval_time 0
_diffrn_standards_number 0
_exptl_absorpt_coefficient_mu 1.040
_exptl_absorpt_correction_T_max 0.8853
_exptl_absorpt_correction_T_min 0.8189
_exptl_absorpt_correction_type multi-scan
_exptl_absorpt_process_details crystalclear
_exptl_crystal_colour green
_exptl_crystal_density_diffrn 1.303
_exptl_crystal_density_method 'not measured'
_exptl_crystal_description block
_exptl_crystal_F_000 1774
_exptl_crystal_size_max 0.20
_exptl_crystal_size_mid 0.16
_exptl_crystal_size_min 0.12
_refine_diff_density_max 1.171
_refine_diff_density_min -0.825
_refine_diff_density_rms 0.125
_refine_ls_extinction_method none
_refine_ls_goodness_of_fit_ref 1.082
_refine_ls_hydrogen_treatment constr
_refine_ls_matrix_type full
_refine_ls_number_parameters 1028
_refine_ls_number_reflns 14922
_refine_ls_number_restraints 72
_refine_ls_restrained_S_all 1.081
_refine_ls_R_factor_all 0.1077
_refine_ls_R_factor_gt 0.0809
_refine_ls_shift/su_max 0.002
_refine_ls_shift/su_mean 0.000
_refine_ls_structure_factor_coef Fsqd
_refine_ls_weighting_details 'calc w=1/[\s^2^(Fo^2^)+(0.0901P)^2^+9.0718P] where P=(Fo^2^+2Fc^2^)/3'
_refine_ls_weighting_scheme calc
_refine_ls_wR_factor_gt 0.2170
_refine_ls_wR_factor_ref 0.2307
_reflns_number_gt 10358
_reflns_number_total 14922
_reflns_threshold_expression >2sigma(I)
_cod_duplicate_entry 7000818
_cod_data_source_file b819052f.txt
_cod_data_source_block r80726d1
_cod_depositor_comments
;
The following automatic conversions were performed:

'_symmetry_cell_setting' value 'Triclinic' changed to 'triclinic'
according to
/usr/data/users/saulius/automatic-downloads/retrospective/RSC/lib/dictionaries/cif_core.dic
dictionary named 'cif_core.dic' version 2.4.2 from
2011-04-26.

'_exptl_absorpt_correction_type' value 'MULTI-SCAN'
changed to 'multi-scan' according to
/usr/data/users/saulius/automatic-downloads/retrospective/RSC/lib/dictionaries/cif_core.dic
dictionary named 'cif_core.dic' version 2.4.2 from
2011-04-26.

'_refine_ls_hydrogen_treatment' value 'CONSTR' changed
to 'constr' according to
/usr/data/users/saulius/automatic-downloads/retrospective/RSC/lib/dictionaries/cif_core.dic
dictionary named 'cif_core.dic' version 2.4.2 from 2011-04-26.

Automatic conversion script
Id: cif_fix_values 2281 2013-09-26 08:29:07Z andrius 
;
_cod_original_cell_volume 4285.5(15)
_cod_original_sg_symbol_H-M P-1
_cod_original_formula_sum 'C43 H58.50 Cu2 N3 O6'
_cod_database_code 7030493

loop_
_symmetry_equiv_pos_as_xyz
'x, y, z'
'-x, -y, -z'

loop_
_atom_site_label
_atom_site_type_symbol
_atom_site_fract_x
_atom_site_fract_y
_atom_site_fract_z
_atom_site_U_iso_or_equiv
_atom_site_adp_type
_atom_site_occupancy
_atom_site_symmetry_multiplicity
_atom_site_calc_flag
_atom_site_refinement_flags
_atom_site_disorder_assembly
_atom_site_disorder_group
Cu4 Cu 0.95470(4) 0.94108(5) 0.36231(5) 0.0185(2) Uani 1 1 d . . .
Cu2 Cu 0.59864(4) 0.61277(5) 0.03631(5) 0.0212(2) Uani 1 1 d . . .
Cu3 Cu 0.73096(4) 0.90004(5) 0.29806(5) 0.0194(2) Uani 1 1 d . . .
Cu1 Cu 0.72595(5) 0.58640(5) 0.20232(5) 0.0230(2) Uani 1 1 d . . .
O1 O 0.8316(3) 0.6052(3) 0.2749(3) 0.0261(11) Uani 1 1 d . . .
O2 O 0.6184(3) 0.5751(3) 0.1344(3) 0.0230(10) Uani 1 1 d . . .
O3 O 0.5767(3) 0.6591(3) -0.0541(3) 0.0258(10) Uani 1 1 d . . .
O4 O 0.7849(3) 0.5797(3) 0.1133(3) 0.0310(11) Uani 1 1 d . . .
O5 O 0.7055(3) 0.6050(3) 0.0060(3) 0.0273(11) Uani 1 1 d . . .
O6 O 0.6240(2) 0.8955(3) 0.2346(3) 0.0229(10) Uani 1 1 d . . .
O7 O 0.8366(2) 0.9044(3) 0.3684(3) 0.0202(10) Uani 1 1 d . . .
O8 O 1.0701(2) 0.9635(3) 0.3513(3) 0.0229(10) Uani 1 1 d . . .
O9 O 0.7926(3) 0.9796(3) 0.2412(3) 0.0277(11) Uani 1 1 d . . .
O10 O 0.9364(3) 1.0022(3) 0.2804(3) 0.0271(11) Uani 1 1 d . . .
N1 N 0.6635(3) 0.5792(3) 0.2882(3) 0.0206(12) Uani 1 1 d . . .
N2 N 0.4854(3) 0.5991(3) 0.0563(3) 0.0223(12) Uani 1 1 d . . .
N3 N 0.6743(3) 0.8348(3) 0.3660(3) 0.0185(11) Uani 1 1 d . . .
N4 N 0.9741(3) 0.8923(3) 0.4533(3) 0.0193(11) Uani 1 1 d . . .
C1 C 0.8502(4) 0.6187(4) 0.3551(4) 0.0202(14) Uani 1 1 d . . .
C2 C 0.9370(4) 0.6380(4) 0.3978(4) 0.0245(15) Uani 1 1 d . . .
C3 C 0.9553(4) 0.6543(4) 0.4827(5) 0.0282(16) Uani 1 1 d . . .
H3A H 1.0123 0.6663 0.5099 0.034 Uiso 1 1 calc R . .
C4 C 0.8938(4) 0.6542(4) 0.5312(5) 0.0269(15) Uani 1 1 d . A .
C5 C 0.8095(4) 0.6330(4) 0.4890(4) 0.0247(15) Uani 1 1 d . . .
H5A H 0.7667 0.6305 0.5184 0.030 Uiso 1 1 calc R . .
C6 C 0.7860(4) 0.6152(4) 0.4027(4) 0.0200(13) Uani 1 1 d . . .
C7 C 1.0081(4) 0.6428(4) 0.3486(5) 0.0269(16) Uani 1 1 d . . .
C8 C 1.0134(4) 0.7133(5) 0.3039(5) 0.0350(18) Uani 1 1 d . . .
H8A H 0.9581 0.7011 0.2679 0.052 Uiso 1 1 calc R . .
H8B H 1.0562 0.7143 0.2721 0.052 Uiso 1 1 calc R . .
H8C H 1.0291 0.7691 0.3435 0.052 Uiso 1 1 calc R . .
C9 C 0.9864(4) 0.5539(5) 0.2843(5) 0.042(2) Uani 1 1 d . . .
H9A H 0.9309 0.5398 0.2480 0.063 Uiso 1 1 calc R . .
H9B H 0.9851 0.5092 0.3122 0.063 Uiso 1 1 calc R . .
H9C H 1.0298 0.5576 0.2530 0.063 Uiso 1 1 calc R . .
C10 C 1.0978(4) 0.6627(5) 0.4071(5) 0.0389(19) Uani 1 1 d . . .
H10A H 1.1409 0.6653 0.3755 0.058 Uiso 1 1 calc R . .
H10B H 1.0951 0.6174 0.4343 0.058 Uiso 1 1 calc R . .
H10C H 1.1128 0.7178 0.4475 0.058 Uiso 1 1 calc R . .
C11 C 0.9195(4) 0.6730(4) 0.6247(5) 0.0320(17) Uani 1 1 d D . .
C12 C 1.0032(8) 0.7562(8) 0.6583(10) 0.036(4) Uani 0.50 1 d PD A 1
H12A H 1.0012 0.7959 0.6251 0.055 Uiso 0.50 1 calc PR A 1
H12B H 1.0534 0.7391 0.6559 0.055 Uiso 0.50 1 calc PR A 1
H12C H 1.0061 0.7844 0.7144 0.055 Uiso 0.50 1 calc PR A 1
C13 C 0.8546(11) 0.6980(12) 0.6698(12) 0.036(5) Uani 0.50 1 d PD A 1
H13A H 0.8602 0.7578 0.6732 0.054 Uiso 0.50 1 calc PR A 1
H13B H 0.8657 0.6908 0.7244 0.054 Uiso 0.50 1 calc PR A 1
H13C H 0.7970 0.6610 0.6403 0.054 Uiso 0.50 1 calc PR A 1
C14 C 0.9466(10) 0.5994(8) 0.6472(10) 0.034(3) Uani 0.50 1 d PD A 1
H14A H 1.0074 0.6118 0.6505 0.051 Uiso 0.50 1 calc PR A 1
H14B H 0.9146 0.5455 0.6058 0.051 Uiso 0.50 1 calc PR A 1
H14C H 0.9350 0.5944 0.6996 0.051 Uiso 0.50 1 calc PR A 1
C12' C 1.0144(7) 0.6944(18) 0.6636(14) 0.078(7) Uani 0.50 1 d PD A 2
H12D H 1.0473 0.7489 0.6558 0.117 Uiso 0.50 1 calc PR A 2
H12E H 1.0342 0.6489 0.6381 0.117 Uiso 0.50 1 calc PR A 2
H12F H 1.0219 0.6992 0.7215 0.117 Uiso 0.50 1 calc PR A 2
C13' C 0.8755(17) 0.7354(13) 0.6622(17) 0.059(7) Uani 0.50 1 d PD A 2
H13D H 0.9002 0.7915 0.6532 0.089 Uiso 0.50 1 calc PR A 2
H13E H 0.8839 0.7415 0.7204 0.089 Uiso 0.50 1 calc PR A 2
H13F H 0.8147 0.7126 0.6368 0.089 Uiso 0.50 1 calc PR A 2
C14' C 0.8751(13) 0.5839(9) 0.6433(11) 0.060(5) Uani 0.50 1 d PD A 2
H14D H 0.8209 0.5531 0.6038 0.090 Uiso 0.50 1 calc PR A 2
H14E H 0.8653 0.5953 0.6978 0.090 Uiso 0.50 1 calc PR A 2
H14F H 0.9122 0.5491 0.6395 0.090 Uiso 0.50 1 calc PR A 2
C15 C 0.6960(4) 0.5945(4) 0.3654(5) 0.0250(15) Uani 1 1 d . . .
H15A H 0.6581 0.5920 0.4002 0.030 Uiso 1 1 calc R . .
C16 C 0.5702(4) 0.5583(4) 0.2556(4) 0.0252(15) Uani 1 1 d . . .
H16A H 0.5443 0.5825 0.2976 0.030 Uiso 1 1 calc R . .
H16B H 0.5412 0.4955 0.2363 0.030 Uiso 1 1 calc R . .
C17 C 0.5636(4) 0.5997(4) 0.1846(4) 0.0213(14) Uani 1 1 d . . .
H17A H 0.5843 0.6634 0.2066 0.026 Uiso 1 1 calc R . .
C18 C 0.4737(4) 0.5699(4) 0.1296(4) 0.0227(14) Uani 1 1 d . . .
H18A H 0.4478 0.5068 0.1154 0.027 Uiso 1 1 calc R . .
H18B H 0.4368 0.5961 0.1568 0.027 Uiso 1 1 calc R . .
C19 C 0.4231(4) 0.6099(4) 0.0103(4) 0.0223(14) Uani 1 1 d . . .
H19A H 0.3704 0.5970 0.0252 0.027 Uiso 1 1 calc R . .
C20 C 0.4266(4) 0.6401(4) -0.0628(4) 0.0221(14) Uani 1 1 d . . .
C21 C 0.3485(4) 0.6465(4) -0.1040(4) 0.0245(15) Uani 1 1 d . . .
H21A H 0.2990 0.6292 -0.0842 0.029 Uiso 1 1 calc R . .
C22 C 0.3438(4) 0.6770(4) -0.1713(4) 0.0252(15) Uani 1 1 d . . .
C23 C 0.4205(4) 0.7012(4) -0.1997(5) 0.0290(16) Uani 1 1 d . . .
H23A H 0.4184 0.7222 -0.2461 0.035 Uiso 1 1 calc R . .
C24 C 0.4980(4) 0.6954(4) -0.1632(4) 0.0259(15) Uani 1 1 d . . .
C25 C 0.5031(4) 0.6638(4) -0.0909(4) 0.0249(15) Uani 1 1 d . . .
C26 C 0.2619(4) 0.6891(4) -0.2152(4) 0.0260(15) Uani 1 1 d . . .
C27 C 0.2817(4) 0.7871(4) -0.2118(5) 0.0329(17) Uani 1 1 d . . .
H27A H 0.3279 0.8054 -0.2383 0.049 Uiso 1 1 calc R . .
H27B H 0.2984 0.8214 -0.1553 0.049 Uiso 1 1 calc R . .
H27C H 0.2309 0.7953 -0.2397 0.049 Uiso 1 1 calc R . .
C28 C 0.1873(4) 0.6642(5) -0.1714(5) 0.0336(17) Uani 1 1 d . . .
H28A H 0.1732 0.6038 -0.1719 0.050 Uiso 1 1 calc R . .
H28B H 0.1374 0.6735 -0.1997 0.050 Uiso 1 1 calc R . .
H28C H 0.2051 0.6999 -0.1154 0.050 Uiso 1 1 calc R . .
C29 C 0.2337(5) 0.6336(5) -0.3046(5) 0.0385(19) Uani 1 1 d . . .
H29A H 0.2215 0.5731 -0.3061 0.058 Uiso 1 1 calc R . .
H29B H 0.2791 0.6512 -0.3322 0.058 Uiso 1 1 calc R . .
H29C H 0.1825 0.6416 -0.3319 0.058 Uiso 1 1 calc R . .
C30 C 0.5807(4) 0.7279(5) -0.1950(5) 0.0326(17) Uani 1 1 d . . .
C31 C 0.5588(5) 0.7487(6) -0.2772(5) 0.043(2) Uani 1 1 d . . .
H31A H 0.5309 0.7920 -0.2706 0.064 Uiso 1 1 calc R . .
H31B H 0.5207 0.6965 -0.3179 0.064 Uiso 1 1 calc R . .
H31C H 0.6110 0.7706 -0.2948 0.064 Uiso 1 1 calc R . .
C32 C 0.6430(4) 0.8112(5) -0.1318(5) 0.0367(18) Uani 1 1 d . . .
H32A H 0.6147 0.8540 -0.1229 0.055 Uiso 1 1 calc R . .
H32B H 0.6932 0.8335 -0.1520 0.055 Uiso 1 1 calc R . .
H32C H 0.6601 0.7982 -0.0808 0.055 Uiso 1 1 calc R . .
C33 C 0.6256(5) 0.6579(5) -0.2102(6) 0.043(2) Uani 1 1 d . . .
H33A H 0.6405 0.6427 -0.1599 0.065 Uiso 1 1 calc R . .
H33B H 0.6771 0.6809 -0.2284 0.065 Uiso 1 1 calc R . .
H33C H 0.5869 0.6067 -0.2517 0.065 Uiso 1 1 calc R . .
C34 C 0.7729(4) 0.5958(4) 0.0443(4) 0.0220(14) Uani 1 1 d . . .
C35 C 0.8468(4) 0.6048(4) 0.0017(4) 0.0231(14) Uani 1 1 d . . .
C36 C 0.8398(5) 0.6242(5) -0.0734(5) 0.0376(19) Uani 1 1 d . . .
H36A H 0.7887 0.6297 -0.0991 0.045 Uiso 1 1 calc R . .
C37 C 0.9096(5) 0.6354(6) -0.1101(6) 0.055(3) Uani 1 1 d . . .
H37A H 0.9055 0.6501 -0.1598 0.066 Uiso 1 1 calc R . .
C38 C 0.9831(5) 0.6252(7) -0.0745(6) 0.057(3) Uani 1 1 d . . .
H38A H 1.0286 0.6307 -0.1007 0.069 Uiso 1 1 calc R . .
C39 C 0.9911(5) 0.6064(6) 0.0019(6) 0.048(2) Uani 1 1 d . . .
H39A H 1.0424 0.6013 0.0275 0.058 Uiso 1 1 calc R . .
C40 C 0.9227(4) 0.5956(4) 0.0388(5) 0.0321(17) Uani 1 1 d . . .
H40A H 0.9273 0.5821 0.0891 0.039 Uiso 1 1 calc R . .
C41 C 0.5456(4) 0.8450(4) 0.2311(4) 0.0184(13) Uani 1 1 d . . .
C42 C 0.4748(4) 0.8424(4) 0.1698(4) 0.0197(13) Uani 1 1 d . . .
C43 C 0.3923(4) 0.7864(4) 0.1654(4) 0.0229(14) Uani 1 1 d . . .
H43A H 0.3467 0.7842 0.1246 0.027 Uiso 1 1 calc R . .
C44 C 0.3738(4) 0.7329(4) 0.2186(4) 0.0210(14) Uani 1 1 d . . .
C45 C 0.4416(4) 0.7389(4) 0.2796(4) 0.0212(14) Uani 1 1 d . . .
H45A H 0.4311 0.7064 0.3173 0.025 Uiso 1 1 calc R . .
C46 C 0.5274(4) 0.7933(4) 0.2867(4) 0.0186(13) Uani 1 1 d . . .
C47 C 0.4898(4) 0.9021(4) 0.1113(4) 0.0231(14) Uani 1 1 d . . .
C48 C 0.5535(4) 0.8829(4) 0.0608(5) 0.0305(16) Uani 1 1 d . . .
H48A H 0.5311 0.8228 0.0289 0.046 Uiso 1 1 calc R . .
H48B H 0.6082 0.8938 0.0972 0.046 Uiso 1 1 calc R . .
H48C H 0.5612 0.9200 0.0244 0.046 Uiso 1 1 calc R . .
C49 C 0.5251(4) 0.9988(4) 0.1634(5) 0.0286(16) Uani 1 1 d . . .
H49A H 0.4847 1.0103 0.1948 0.043 Uiso 1 1 calc R . .
H49B H 0.5330 1.0363 0.1275 0.043 Uiso 1 1 calc R . .
H49C H 0.5796 1.0098 0.2002 0.043 Uiso 1 1 calc R . .
C50 C 0.4056(4) 0.8896(5) 0.0509(5) 0.0365(18) Uani 1 1 d . . .
H50A H 0.3644 0.9011 0.0812 0.055 Uiso 1 1 calc R . .
H50B H 0.3827 0.8305 0.0164 0.055 Uiso 1 1 calc R . .
H50C H 0.4169 0.9292 0.0172 0.055 Uiso 1 1 calc R . .
C51 C 0.2801(4) 0.6753(4) 0.2092(4) 0.0246(15) Uani 1 1 d . . .
C52 C 0.2247(4) 0.7333(5) 0.2241(5) 0.0344(18) Uani 1 1 d . . .
H52A H 0.2469 0.7723 0.2787 0.052 Uiso 1 1 calc R . .
H52B H 0.1660 0.6975 0.2184 0.052 Uiso 1 1 calc R . .
H52C H 0.2262 0.7667 0.1845 0.052 Uiso 1 1 calc R . .
C53 C 0.2727(4) 0.6176(5) 0.2685(5) 0.0363(18) Uani 1 1 d . . .
H53A H 0.2955 0.6538 0.3243 0.054 Uiso 1 1 calc R . .
H53B H 0.3049 0.5788 0.2571 0.054 Uiso 1 1 calc R . .
H53C H 0.2130 0.5841 0.2614 0.054 Uiso 1 1 calc R . .
C54 C 0.2417(4) 0.6135(4) 0.1207(4) 0.0300(16) Uani 1 1 d . . .
H54A H 0.2449 0.6475 0.0816 0.045 Uiso 1 1 calc R . .
H54B H 0.1824 0.5802 0.1154 0.045 Uiso 1 1 calc R . .
H54C H 0.2741 0.5746 0.1104 0.045 Uiso 1 1 calc R . .
C55 C 0.5923(4) 0.7931(4) 0.3529(4) 0.0212(14) Uani 1 1 d . . .
H55A H 0.5742 0.7608 0.3890 0.025 Uiso 1 1 calc R . .
C56 C 0.7356(4) 0.8332(4) 0.4371(4) 0.0224(14) Uani 1 1 d . . .
H56A H 0.7133 0.7801 0.4534 0.027 Uiso 1 1 calc R . .
H56B H 0.7454 0.8830 0.4835 0.027 Uiso 1 1 calc R . .
C57 C 0.8188(3) 0.8370(4) 0.4103(4) 0.0193(14) Uani 1 1 d . . .
H57A H 0.8120 0.7807 0.3728 0.023 Uiso 1 1 calc R . .
C58 C 0.8952(3) 0.8613(4) 0.4828(4) 0.0204(14) Uani 1 1 d . . .
H58 H 0.8927 0.8573 0.5360 0.024 Uiso 1 1 calc R . .
C59 C 1.0465(4) 0.8896(4) 0.4903(4) 0.0212(14) Uani 1 1 d . . .
H59A H 1.0473 0.8695 0.5372 0.025 Uiso 1 1 calc R . .
C60 C 1.1266(4) 0.9153(4) 0.4649(4) 0.0200(14) Uani 1 1 d . . .
C61 C 1.1982(4) 0.9018(4) 0.5113(4) 0.0204(14) Uani 1 1 d . . .
H61A H 1.1919 0.8816 0.5575 0.024 Uiso 1 1 calc R . .
C62 C 1.2762(4) 0.9179(4) 0.4898(4) 0.0197(14) Uani 1 1 d . . .
C63 C 1.2829(4) 0.9505(4) 0.4204(4) 0.0203(14) Uani 1 1 d . . .
H63A H 1.3356 0.9620 0.4053 0.024 Uiso 1 1 calc R . .
C64 C 1.2158(4) 0.9668(4) 0.3727(4) 0.0199(14) Uani 1 1 d . . .
C65 C 1.1340(4) 0.9483(4) 0.3946(4) 0.0198(14) Uani 1 1 d . . .
C66 C 1.2290(4) 1.0042(4) 0.2991(4) 0.0233(14) Uani 1 1 d . . .
C67 C 1.2199(4) 1.0954(4) 0.3172(5) 0.0294(16) Uani 1 1 d . . .
H67A H 1.1641 1.0913 0.3280 0.044 Uiso 1 1 calc R . .
H67B H 1.2257 1.1181 0.2704 0.044 Uiso 1 1 calc R . .
H67C H 1.2642 1.1338 0.3645 0.044 Uiso 1 1 calc R . .
C68 C 1.1631(4) 0.9448(5) 0.2196(4) 0.0310(16) Uani 1 1 d . . .
H68A H 1.1056 0.9366 0.2273 0.047 Uiso 1 1 calc R . .
H68B H 1.1717 0.8893 0.2063 0.047 Uiso 1 1 calc R . .
H68C H 1.1708 0.9715 0.1754 0.047 Uiso 1 1 calc R . .
C69 C 1.3199(4) 1.0145(5) 0.2828(5) 0.0318(17) Uani 1 1 d . . .
H69A H 1.3632 1.0513 0.3314 0.048 Uiso 1 1 calc R . .
H69B H 1.3262 1.0404 0.2379 0.048 Uiso 1 1 calc R . .
H69C H 1.3266 0.9581 0.2688 0.048 Uiso 1 1 calc R . .
C70 C 1.3535(4) 0.9014(4) 0.5365(4) 0.0215(14) Uani 1 1 d . . .
C71 C 1.3842(4) 0.8401(4) 0.4764(5) 0.0300(16) Uani 1 1 d . . .
H71A H 1.3381 0.7854 0.4518 0.045 Uiso 1 1 calc R . .
H71B H 1.4331 0.8302 0.5058 0.045 Uiso 1 1 calc R . .
H71C H 1.4006 0.8667 0.4339 0.045 Uiso 1 1 calc R . .
C72 C 1.4276(4) 0.9898(4) 0.5764(5) 0.0284(16) Uani 1 1 d . . .
H72A H 1.4082 1.0277 0.6138 0.043 Uiso 1 1 calc R . .
H72B H 1.4440 1.0165 0.5341 0.043 Uiso 1 1 calc R . .
H72C H 1.4765 0.9800 0.6060 0.043 Uiso 1 1 calc R . .
C73 C 1.3321(4) 0.8594(5) 0.6050(5) 0.0299(16) Uani 1 1 d . . .
H73A H 1.2863 0.8043 0.5819 0.045 Uiso 1 1 calc R . .
H73B H 1.3140 0.8972 0.6439 0.045 Uiso 1 1 calc R . .
H73C H 1.3825 0.8503 0.6326 0.045 Uiso 1 1 calc R . .
C74 C 0.8706(4) 1.0072(4) 0.2356(4) 0.0238(15) Uani 1 1 d . . .
C75 C 0.8856(4) 1.0485(4) 0.1663(4) 0.0241(15) Uani 1 1 d . . .
C76 C 0.9694(4) 1.0777(5) 0.1542(5) 0.0332(17) Uani 1 1 d . . .
H76A H 1.0155 1.0730 0.1896 0.040 Uiso 1 1 calc R . .
C77 C 0.9833(5) 1.1136(5) 0.0897(5) 0.043(2) Uani 1 1 d . . .
H77A H 1.0387 1.1322 0.0810 0.051 Uiso 1 1 calc R . .
C78 C 0.9140(5) 1.1220(6) 0.0375(6) 0.047(2) Uani 1 1 d . . .
H78A H 0.9239 1.1475 -0.0051 0.056 Uiso 1 1 calc R . .
C79 C 0.8316(5) 1.0930(6) 0.0487(5) 0.045(2) Uani 1 1 d . . .
H79A H 0.7854 1.0974 0.0132 0.054 Uiso 1 1 calc R . .
C80 C 0.8180(4) 1.0565(4) 0.1146(5) 0.0300(16) Uani 1 1 d . . .
H80A H 0.7625 1.0377 0.1233 0.036 Uiso 1 1 calc R . .
O11 O 0.5535(4) 0.6452(4) 0.4670(4) 0.0558(17) Uani 1 1 d . . .
N5 N 0.4152(5) 0.5871(4) 0.4764(5) 0.0442(17) Uani 1 1 d . . .
C81 C 0.4910(6) 0.6500(5) 0.4922(6) 0.045(2) Uani 1 1 d . . .
H81A H 0.4964 0.7038 0.5265 0.054 Uiso 1 1 calc R . .
C82 C 0.3430(6) 0.6000(6) 0.5110(7) 0.060(3) Uani 1 1 d . . .
H82A H 0.3609 0.6582 0.5466 0.090 Uiso 1 1 calc R . .
H82B H 0.3261 0.5586 0.5419 0.090 Uiso 1 1 calc R . .
H82C H 0.2949 0.5916 0.4670 0.090 Uiso 1 1 calc R . .
C83 C 0.4008(6) 0.5025(6) 0.4203(6) 0.058(3) Uani 1 1 d . . .
H83A H 0.4525 0.5029 0.4017 0.088 Uiso 1 1 calc R . .
H83B H 0.3542 0.4909 0.3737 0.088 Uiso 1 1 calc R . .
H83C H 0.3863 0.4578 0.4483 0.088 Uiso 1 1 calc R . .
N6 N 0.8407(4) 0.8107(4) 0.1212(4) 0.0305(14) Uani 1 1 d . . .
O12 O 0.7437(3) 0.7641(4) 0.1955(4) 0.0501(15) Uani 1 1 d . . .
C84 C 0.8171(7) 0.7807(6) 0.1860(7) 0.035(2) Uani 0.699(9) 1 d PU B 1
H84A H 0.8588 0.7728 0.2240 0.041 Uiso 0.699(9) 1 calc PR B 1
C85 C 0.9319(6) 0.8297(7) 0.1186(8) 0.041(3) Uani 0.699(9) 1 d PU B 1
H85A H 0.9627 0.8185 0.1654 0.061 Uiso 0.699(9) 1 calc PR B 1
H85B H 0.9567 0.8899 0.1198 0.061 Uiso 0.699(9) 1 calc PR B 1
H85C H 0.9360 0.7931 0.0688 0.061 Uiso 0.699(9) 1 calc PR B 1
C86 C 0.7815(7) 0.8179(7) 0.0581(8) 0.044(3) Uani 0.699(9) 1 d PU B 1
H86A H 0.7247 0.7996 0.0681 0.066 Uiso 0.699(9) 1 calc PR B 1
H86B H 0.7821 0.7816 0.0065 0.066 Uiso 0.699(9) 1 calc PR B 1
H86C H 0.7970 0.8777 0.0561 0.066 Uiso 0.699(9) 1 calc PR B 1
C84' C 0.7593(15) 0.7982(15) 0.1319(17) 0.036(4) Uani 0.301(9) 1 d PU B 2
H84B H 0.7180 0.8119 0.0987 0.043 Uiso 0.301(9) 1 calc PR B 2
C85' C 0.8557(19) 0.8422(18) 0.0426(18) 0.049(6) Uani 0.301(9) 1 d PU B 2
H85D H 0.8021 0.8430 0.0124 0.073 Uiso 0.301(9) 1 calc PR B 2
H85E H 0.8764 0.8030 0.0082 0.073 Uiso 0.301(9) 1 calc PR B 2
H85F H 0.8976 0.9000 0.0590 0.073 Uiso 0.301(9) 1 calc PR B 2
C86' C 0.9081(16) 0.8023(18) 0.1769(19) 0.044(5) Uani 0.301(9) 1 d PU B 2
H86D H 0.8861 0.7823 0.2206 0.066 Uiso 0.301(9) 1 calc PR B 2
H86E H 0.9532 0.8579 0.1996 0.066 Uiso 0.301(9) 1 calc PR B 2
H86F H 0.9309 0.7608 0.1485 0.066 Uiso 0.301(9) 1 calc PR B 2

loop_
_atom_site_aniso_label
_atom_site_aniso_U_11
_atom_site_aniso_U_22
_atom_site_aniso_U_33
_atom_site_aniso_U_23
_atom_site_aniso_U_13
_atom_site_aniso_U_12
Cu4 0.0153(3) 0.0183(4) 0.0254(5) 0.0094(3) 0.0060(3) 0.0074(3)
Cu2 0.0214(4) 0.0222(4) 0.0243(5) 0.0066(3) 0.0119(3) 0.0102(3)
Cu3 0.0152(3) 0.0201(4) 0.0274(5) 0.0116(3) 0.0072(3) 0.0078(3)
Cu1 0.0202(4) 0.0301(4) 0.0227(5) 0.0068(3) 0.0105(3) 0.0117(3)
O1 0.021(2) 0.035(3) 0.027(3) 0.009(2) 0.010(2) 0.014(2)
O2 0.025(2) 0.025(2) 0.022(3) 0.0019(19) 0.0099(19) 0.0129(19)
O3 0.022(2) 0.030(2) 0.030(3) 0.013(2) 0.010(2) 0.0111(19)
O4 0.029(2) 0.041(3) 0.032(3) 0.014(2) 0.015(2) 0.019(2)
O5 0.022(2) 0.031(3) 0.031(3) 0.008(2) 0.011(2) 0.010(2)
O6 0.0176(19) 0.023(2) 0.031(3) 0.013(2) 0.0076(19) 0.0059(18)
O7 0.0166(19) 0.020(2) 0.029(3) 0.0122(19) 0.0087(19) 0.0088(17)
O8 0.021(2) 0.027(2) 0.028(3) 0.017(2) 0.0079(19) 0.0113(19)
O9 0.018(2) 0.030(2) 0.044(3) 0.023(2) 0.011(2) 0.0096(19)
O10 0.020(2) 0.037(3) 0.032(3) 0.020(2) 0.008(2) 0.013(2)
N1 0.018(2) 0.027(3) 0.019(3) 0.007(2) 0.007(2) 0.010(2)
N2 0.023(2) 0.020(3) 0.026(3) 0.005(2) 0.012(2) 0.008(2)
N3 0.017(2) 0.018(3) 0.023(3) 0.006(2) 0.006(2) 0.010(2)
N4 0.018(2) 0.018(3) 0.021(3) 0.003(2) 0.008(2) 0.005(2)
C1 0.024(3) 0.016(3) 0.024(4) 0.004(3) 0.007(3) 0.012(3)
C2 0.025(3) 0.024(3) 0.032(4) 0.009(3) 0.013(3) 0.016(3)
C3 0.025(3) 0.020(3) 0.039(5) 0.007(3) -0.002(3) 0.011(3)
C4 0.030(3) 0.027(3) 0.031(4) 0.015(3) 0.005(3) 0.017(3)
C5 0.025(3) 0.024(3) 0.031(4) 0.011(3) 0.011(3) 0.013(3)
C6 0.023(3) 0.019(3) 0.022(4) 0.009(3) 0.009(3) 0.010(3)
C7 0.018(3) 0.028(3) 0.034(4) 0.000(3) 0.009(3) 0.013(3)
C8 0.031(3) 0.033(4) 0.044(5) 0.006(3) 0.021(3) 0.013(3)
C9 0.028(3) 0.035(4) 0.057(6) -0.009(4) 0.014(4) 0.016(3)
C10 0.021(3) 0.040(4) 0.051(5) -0.001(4) 0.010(3) 0.011(3)
C11 0.040(4) 0.032(4) 0.031(4) 0.007(3) 0.006(3) 0.024(3)
C12 0.045(8) 0.040(9) 0.023(8) 0.008(7) 0.006(7) 0.014(8)
C13 0.058(11) 0.040(11) 0.018(9) 0.014(9) -0.002(8) 0.029(10)
C14 0.045(8) 0.042(9) 0.029(9) 0.017(7) 0.009(7) 0.030(8)
C12' 0.043(10) 0.13(2) 0.061(15) 0.048(15) -0.008(10) 0.033(12)
C13' 0.099(19) 0.048(14) 0.050(15) 0.005(12) 0.028(13) 0.053(15)
C14' 0.103(16) 0.065(12) 0.027(10) 0.027(9) 0.009(11) 0.043(12)
C15 0.023(3) 0.022(3) 0.036(4) 0.013(3) 0.015(3) 0.011(3)
C16 0.016(3) 0.035(4) 0.025(4) 0.006(3) 0.008(3) 0.009(3)
C17 0.020(3) 0.023(3) 0.019(4) 0.003(3) 0.006(3) 0.007(3)
C18 0.018(3) 0.033(4) 0.023(4) 0.011(3) 0.010(3) 0.013(3)
C19 0.022(3) 0.021(3) 0.027(4) 0.009(3) 0.008(3) 0.009(3)
C20 0.025(3) 0.016(3) 0.030(4) 0.008(3) 0.013(3) 0.009(3)
C21 0.029(3) 0.016(3) 0.034(4) 0.008(3) 0.013(3) 0.012(3)
C22 0.028(3) 0.023(3) 0.025(4) 0.007(3) 0.006(3) 0.009(3)
C23 0.032(3) 0.025(3) 0.030(4) 0.010(3) 0.013(3) 0.006(3)
C24 0.029(3) 0.022(3) 0.027(4) 0.010(3) 0.008(3) 0.007(3)
C25 0.028(3) 0.020(3) 0.032(4) 0.007(3) 0.012(3) 0.012(3)
C26 0.028(3) 0.024(3) 0.028(4) 0.010(3) 0.007(3) 0.009(3)
C27 0.035(3) 0.032(4) 0.038(5) 0.016(3) 0.010(3) 0.014(3)
C28 0.029(3) 0.042(4) 0.036(5) 0.017(4) 0.010(3) 0.015(3)
C29 0.035(4) 0.041(4) 0.032(5) 0.005(4) 0.004(3) 0.009(3)
C30 0.026(3) 0.036(4) 0.037(5) 0.015(3) 0.017(3) 0.005(3)
C31 0.032(4) 0.065(5) 0.031(5) 0.025(4) 0.012(3) 0.005(4)
C32 0.028(3) 0.039(4) 0.040(5) 0.015(4) 0.013(3) 0.001(3)
C33 0.041(4) 0.050(5) 0.050(5) 0.019(4) 0.032(4) 0.017(4)
C34 0.027(3) 0.016(3) 0.023(4) -0.001(3) 0.012(3) 0.008(3)
C35 0.024(3) 0.023(3) 0.022(4) 0.003(3) 0.013(3) 0.006(3)
C36 0.034(4) 0.042(4) 0.049(5) 0.020(4) 0.020(4) 0.019(3)
C37 0.056(5) 0.082(7) 0.055(6) 0.040(5) 0.042(5) 0.034(5)
C38 0.038(4) 0.087(7) 0.069(7) 0.035(6) 0.040(5) 0.031(5)
C39 0.035(4) 0.064(6) 0.061(6) 0.030(5) 0.021(4) 0.026(4)
C40 0.028(3) 0.034(4) 0.039(5) 0.011(3) 0.016(3) 0.013(3)
C41 0.020(3) 0.015(3) 0.023(4) 0.004(3) 0.010(3) 0.007(2)
C42 0.023(3) 0.016(3) 0.021(4) 0.004(3) 0.005(3) 0.008(3)
C43 0.022(3) 0.024(3) 0.023(4) 0.002(3) 0.004(3) 0.011(3)
C44 0.020(3) 0.018(3) 0.025(4) -0.001(3) 0.009(3) 0.008(3)
C45 0.025(3) 0.017(3) 0.025(4) 0.007(3) 0.013(3) 0.007(3)
C46 0.018(3) 0.017(3) 0.024(4) 0.004(3) 0.007(3) 0.009(2)
C47 0.023(3) 0.016(3) 0.030(4) 0.008(3) 0.005(3) 0.007(3)
C48 0.035(3) 0.028(4) 0.027(4) 0.008(3) 0.012(3) 0.006(3)
C49 0.029(3) 0.019(3) 0.037(4) 0.008(3) 0.005(3) 0.009(3)
C50 0.031(3) 0.038(4) 0.038(5) 0.018(4) 0.000(3) 0.007(3)
C51 0.021(3) 0.023(3) 0.031(4) 0.003(3) 0.010(3) 0.008(3)
C52 0.020(3) 0.037(4) 0.046(5) 0.006(4) 0.017(3) 0.010(3)
C53 0.022(3) 0.037(4) 0.048(5) 0.017(4) 0.010(3) 0.003(3)
C54 0.021(3) 0.031(4) 0.031(4) 0.002(3) 0.007(3) 0.002(3)
C55 0.022(3) 0.019(3) 0.028(4) 0.007(3) 0.011(3) 0.012(3)
C56 0.020(3) 0.025(3) 0.028(4) 0.012(3) 0.010(3) 0.011(3)
C57 0.017(3) 0.022(3) 0.026(4) 0.016(3) 0.008(3) 0.008(2)
C58 0.018(3) 0.034(4) 0.017(3) 0.014(3) 0.009(3) 0.013(3)
C59 0.022(3) 0.015(3) 0.029(4) 0.010(3) 0.005(3) 0.009(3)
C60 0.021(3) 0.014(3) 0.026(4) 0.004(3) 0.007(3) 0.007(2)
C61 0.021(3) 0.018(3) 0.025(4) 0.009(3) 0.006(3) 0.008(3)
C62 0.019(3) 0.014(3) 0.026(4) 0.005(3) 0.002(3) 0.007(2)
C63 0.020(3) 0.018(3) 0.027(4) 0.007(3) 0.010(3) 0.010(3)
C64 0.018(3) 0.016(3) 0.026(4) 0.007(3) 0.005(3) 0.006(2)
C65 0.021(3) 0.019(3) 0.020(4) 0.008(3) 0.001(3) 0.008(3)
C66 0.025(3) 0.025(3) 0.026(4) 0.011(3) 0.011(3) 0.011(3)
C67 0.033(3) 0.028(4) 0.039(5) 0.020(3) 0.016(3) 0.015(3)
C68 0.034(3) 0.038(4) 0.027(4) 0.012(3) 0.009(3) 0.017(3)
C69 0.025(3) 0.041(4) 0.044(5) 0.022(4) 0.018(3) 0.020(3)
C70 0.019(3) 0.020(3) 0.027(4) 0.006(3) 0.006(3) 0.008(3)
C71 0.034(3) 0.027(4) 0.036(4) 0.009(3) 0.010(3) 0.020(3)
C72 0.020(3) 0.028(4) 0.035(4) 0.004(3) 0.002(3) 0.011(3)
C73 0.026(3) 0.042(4) 0.030(4) 0.017(3) 0.008(3) 0.018(3)
C74 0.024(3) 0.018(3) 0.029(4) 0.012(3) 0.004(3) 0.004(3)
C75 0.026(3) 0.021(3) 0.029(4) 0.011(3) 0.010(3) 0.008(3)
C76 0.025(3) 0.036(4) 0.040(5) 0.014(3) 0.009(3) 0.009(3)
C77 0.039(4) 0.060(5) 0.038(5) 0.031(4) 0.021(4) 0.013(4)
C78 0.056(5) 0.067(6) 0.039(5) 0.038(5) 0.026(4) 0.026(4)
C79 0.036(4) 0.071(6) 0.044(5) 0.038(5) 0.009(4) 0.025(4)
C80 0.029(3) 0.031(4) 0.038(4) 0.019(3) 0.014(3) 0.012(3)
O11 0.069(4) 0.054(4) 0.075(5) 0.038(3) 0.052(4) 0.032(3)
N5 0.066(4) 0.035(4) 0.052(5) 0.019(3) 0.038(4) 0.029(4)
C81 0.072(6) 0.038(4) 0.048(6) 0.029(4) 0.038(5) 0.030(4)
C82 0.071(6) 0.058(6) 0.082(8) 0.035(5) 0.049(6) 0.039(5)
C83 0.079(6) 0.049(5) 0.064(7) 0.017(5) 0.041(6) 0.031(5)
N6 0.031(3) 0.023(3) 0.033(4) 0.003(3) 0.011(3) 0.004(2)
O12 0.042(3) 0.050(3) 0.057(4) 0.009(3) 0.028(3) 0.010(3)
C84 0.039(4) 0.029(4) 0.033(5) 0.000(4) 0.007(4) 0.014(4)
C85 0.027(4) 0.039(5) 0.050(6) 0.002(5) 0.013(4) 0.006(4)
C86 0.050(5) 0.034(5) 0.044(6) 0.010(4) 0.004(5) 0.012(4)
C84' 0.038(6) 0.028(6) 0.041(7) 0.000(6) 0.011(6) 0.014(6)
C85' 0.061(9) 0.039(9) 0.043(9) 0.006(7) 0.020(8) 0.011(7)
C86' 0.035(8) 0.043(8) 0.050(9) 0.001(7) 0.009(7) 0.015(7)

loop_
_atom_type_symbol
_atom_type_description
_atom_type_scat_dispersion_real
_atom_type_scat_dispersion_imag
_atom_type_scat_source
C C 0.0033 0.0016 'International Tables Vol C Tables 4.2.6.8 and 6.1.1.4'
H H 0.0000 0.0000 'International Tables Vol C Tables 4.2.6.8 and 6.1.1.4'
N N 0.0061 0.0033 'International Tables Vol C Tables 4.2.6.8 and 6.1.1.4'
O O 0.0106 0.0060 'International Tables Vol C Tables 4.2.6.8 and 6.1.1.4'
Cu Cu 0.3201 1.2651 'International Tables Vol C Tables 4.2.6.8 and 6.1.1.4'

loop_
_geom_angle_atom_site_label_1
_geom_angle_atom_site_label_2
_geom_angle_atom_site_label_3
_geom_angle
O8 Cu4 O7 173.31(18)
O8 Cu4 N4 92.9(2)
O7 Cu4 N4 84.95(19)
O8 Cu4 O10 88.47(18)
O7 Cu4 O10 94.40(18)
N4 Cu4 O10 173.3(2)
O3 Cu2 O2 174.4(2)
O3 Cu2 N2 93.1(2)
O2 Cu2 N2 83.9(2)
O3 Cu2 O5 88.50(19)
O2 Cu2 O5 95.25(19)
N2 Cu2 O5 170.0(2)
O6 Cu3 N3 92.25(19)
O6 Cu3 O7 176.42(19)
N3 Cu3 O7 84.64(19)
O6 Cu3 O9 89.65(18)
N3 Cu3 O9 172.6(2)
O7 Cu3 O9 93.22(17)
O1 Cu1 O2 175.6(2)
O1 Cu1 N1 92.5(2)
O2 Cu1 N1 85.1(2)
O1 Cu1 O4 88.0(2)
O2 Cu1 O4 94.8(2)
N1 Cu1 O4 173.6(2)
C1 O1 Cu1 129.7(4)
C17 O2 Cu1 109.9(4)
C17 O2 Cu2 108.0(4)
Cu1 O2 Cu2 128.2(2)
C25 O3 Cu2 128.4(4)
C34 O4 Cu1 133.4(4)
C34 O5 Cu2 133.0(4)
C41 O6 Cu3 128.3(4)
C57 O7 Cu4 111.3(3)
C57 O7 Cu3 110.3(3)
Cu4 O7 Cu3 132.9(2)
C65 O8 Cu4 129.1(4)
C74 O9 Cu3 134.3(4)
C74 O10 Cu4 134.9(4)
C15 N1 C16 121.6(6)
C15 N1 Cu1 126.9(4)
C16 N1 Cu1 111.5(4)
C19 N2 C18 120.7(5)
C19 N2 Cu2 125.8(5)
C18 N2 Cu2 113.4(4)
C55 N3 C56 120.7(5)
C55 N3 Cu3 126.9(5)
C56 N3 Cu3 112.4(3)
C59 N4 C58 120.7(5)
C59 N4 Cu4 126.9(4)
C58 N4 Cu4 112.3(4)
O1 C1 C2 119.4(6)
O1 C1 C6 122.7(5)
C2 C1 C6 117.8(6)
C3 C2 C1 118.3(6)
C3 C2 C7 122.3(6)
C1 C2 C7 119.3(6)
C2 C3 C4 125.0(6)
C2 C3 H3A 117.5
C4 C3 H3A 117.5
C5 C4 C3 116.2(7)
C5 C4 C11 122.1(6)
C3 C4 C11 121.7(6)
C4 C5 C6 121.9(6)
C4 C5 H5A 119.1
C6 C5 H5A 119.1
C5 C6 C1 120.7(6)
C5 C6 C15 117.0(6)
C1 C6 C15 122.3(6)
C8 C7 C9 108.9(6)
C8 C7 C2 110.1(5)
C9 C7 C2 109.7(5)
C8 C7 C10 109.3(6)
C9 C7 C10 108.0(6)
C2 C7 C10 110.8(6)
C7 C8 H8A 109.5
C7 C8 H8B 109.5
H8A C8 H8B 109.5
C7 C8 H8C 109.5
H8A C8 H8C 109.5
H8B C8 H8C 109.5
C7 C9 H9A 109.5
C7 C9 H9B 109.5
H9A C9 H9B 109.5
C7 C9 H9C 109.5
H9A C9 H9C 109.5
H9B C9 H9C 109.5
C7 C10 H10A 109.5
C7 C10 H10B 109.5
H10A C10 H10B 109.5
C7 C10 H10C 109.5
H10A C10 H10C 109.5
H10B C10 H10C 109.5
C12' C11 C14 63.1(12)
C12' C11 C13 124.7(14)
C14 C11 C13 114.4(10)
C12' C11 C4 116.9(10)
C14 C11 C4 109.7(8)
C13 C11 C4 115.0(9)
C12' C11 C13' 116.5(17)
C14 C11 C13' 135.9(13)
C13 C11 C13' 25.4(9)
C4 C11 C13' 108.2(12)
C12' C11 C12 42.2(11)
C14 C11 C12 105.1(10)
C13 C11 C12 103.7(11)
C4 C11 C12 108.1(8)
C13' C11 C12 83.5(13)
C12' C11 C14' 103.2(13)
C14 C11 C14' 42.7(9)
C13 C11 C14' 80.1(11)
C4 C11 C14' 105.1(8)
C13' C11 C14' 105.5(13)
C12 C11 C14' 140.7(10)
C11 C12 H12A 109.5
C11 C12 H12B 109.5
H12A C12 H12B 109.5
C11 C12 H12C 109.5
H12A C12 H12C 109.5
H12B C12 H12C 109.5
C11 C13 H13A 109.5
C11 C13 H13B 109.5
H13A C13 H13B 109.5
C11 C13 H13C 109.5
H13A C13 H13C 109.5
H13B C13 H13C 109.5
C11 C14 H14A 109.5
C11 C14 H14B 109.5
H14A C14 H14B 109.5
C11 C14 H14C 109.5
H14A C14 H14C 109.5
H14B C14 H14C 109.5
C11 C12' H12D 109.5
C11 C12' H12E 109.5
H12D C12' H12E 109.5
C11 C12' H12F 109.5
H12D C12' H12F 109.5
H12E C12' H12F 109.5
C11 C13' H13D 109.5
C11 C13' H13E 109.5
H13D C13' H13E 109.5
C11 C13' H13F 109.5
H13D C13' H13F 109.5
H13E C13' H13F 109.5
C11 C14' H14D 109.5
C11 C14' H14E 109.5
H14D C14' H14E 109.5
C11 C14' H14F 109.5
H14D C14' H14F 109.5
H14E C14' H14F 109.5
N1 C15 C6 125.4(6)
N1 C15 H15A 117.3
C6 C15 H15A 117.3
N1 C16 C17 105.1(5)
N1 C16 H16A 110.7
C17 C16 H16A 110.7
N1 C16 H16B 110.7
C17 C16 H16B 110.7
H16A C16 H16B 108.8
O2 C17 C18 107.1(5)
O2 C17 C16 107.4(5)
C18 C17 C16 114.3(5)
O2 C17 H17A 109.3
C18 C17 H17A 109.3
C16 C17 H17A 109.3
N2 C18 C17 105.2(5)
N2 C18 H18A 110.7
C17 C18 H18A 110.7
N2 C18 H18B 110.7
C17 C18 H18B 110.7
H18A C18 H18B 108.8
N2 C19 C20 126.3(6)
N2 C19 H19A 116.9
C20 C19 H19A 116.9
C25 C20 C21 121.6(6)
C25 C20 C19 122.4(6)
C21 C20 C19 115.9(6)
C22 C21 C20 121.9(6)
C22 C21 H21A 119.1
C20 C21 H21A 119.1
C21 C22 C23 116.8(6)
C21 C22 C26 123.5(6)
C23 C22 C26 119.7(6)
C24 C23 C22 124.2(7)
C24 C23 H23A 117.9
C22 C23 H23A 117.9
C23 C24 C25 119.0(6)
C23 C24 C30 121.3(6)
C25 C24 C30 119.6(6)
O3 C25 C20 123.3(6)
O3 C25 C24 120.1(6)
C20 C25 C24 116.5(6)
C29 C26 C22 109.8(6)
C29 C26 C28 109.8(5)
C22 C26 C28 111.5(6)
C29 C26 C27 110.1(6)
C22 C26 C27 108.8(5)
C28 C26 C27 106.8(6)
C26 C27 H27A 109.5
C26 C27 H27B 109.5
H27A C27 H27B 109.5
C26 C27 H27C 109.5
H27A C27 H27C 109.5
H27B C27 H27C 109.5
C26 C28 H28A 109.5
C26 C28 H28B 109.5
H28A C28 H28B 109.5
C26 C28 H28C 109.5
H28A C28 H28C 109.5
H28B C28 H28C 109.5
C26 C29 H29A 109.5
C26 C29 H29B 109.5
H29A C29 H29B 109.5
C26 C29 H29C 109.5
H29A C29 H29C 109.5
H29B C29 H29C 109.5
C32 C30 C31 108.6(6)
C32 C30 C24 108.6(6)
C31 C30 C24 110.8(6)
C32 C30 C33 110.1(6)
C31 C30 C33 106.7(7)
C24 C30 C33 112.0(5)
C30 C31 H31A 109.5
C30 C31 H31B 109.5
H31A C31 H31B 109.5
C30 C31 H31C 109.5
H31A C31 H31C 109.5
H31B C31 H31C 109.5
C30 C32 H32A 109.5
C30 C32 H32B 109.5
H32A C32 H32B 109.5
C30 C32 H32C 109.5
H32A C32 H32C 109.5
H32B C32 H32C 109.5
C30 C33 H33A 109.5
C30 C33 H33B 109.5
H33A C33 H33B 109.5
C30 C33 H33C 109.5
H33A C33 H33C 109.5
H33B C33 H33C 109.5
O4 C34 O5 127.5(6)
O4 C34 C35 116.6(6)
O5 C34 C35 115.9(6)
C36 C35 C40 119.7(6)
C36 C35 C34 120.4(6)
C40 C35 C34 119.9(6)
C35 C36 C37 119.6(7)
C35 C36 H36A 120.2
C37 C36 H36A 120.2
C38 C37 C36 120.8(8)
C38 C37 H37A 119.6
C36 C37 H37A 119.6
C37 C38 C39 120.0(8)
C37 C38 H38A 120.0
C39 C38 H38A 120.0
C40 C39 C38 119.5(7)
C40 C39 H39A 120.2
C38 C39 H39A 120.2
C39 C40 C35 120.4(7)
C39 C40 H40A 119.8
C35 C40 H40A 119.8
O6 C41 C46 123.0(5)
O6 C41 C42 119.1(5)
C46 C41 C42 117.9(5)
C43 C42 C41 118.4(6)
C43 C42 C47 121.3(5)
C41 C42 C47 120.3(5)
C42 C43 C44 124.2(6)
C42 C43 H43A 117.9
C44 C43 H43A 117.9
C45 C44 C43 116.9(5)
C45 C44 C51 123.3(6)
C43 C44 C51 119.7(6)
C44 C45 C46 121.8(6)
C44 C45 H45A 119.1
C46 C45 H45A 119.1
C41 C46 C45 120.7(6)
C41 C46 C55 123.2(5)
C45 C46 C55 116.1(6)
C48 C47 C50 107.9(6)
C48 C47 C49 110.1(5)
C50 C47 C49 107.2(5)
C48 C47 C42 110.9(5)
C50 C47 C42 111.8(5)
C49 C47 C42 108.9(6)
C47 C48 H48A 109.5
C47 C48 H48B 109.5
H48A C48 H48B 109.5
C47 C48 H48C 109.5
H48A C48 H48C 109.5
H48B C48 H48C 109.5
C47 C49 H49A 109.5
C47 C49 H49B 109.5
H49A C49 H49B 109.5
C47 C49 H49C 109.5
H49A C49 H49C 109.5
H49B C49 H49C 109.5
C47 C50 H50A 109.5
C47 C50 H50B 109.5
H50A C50 H50B 109.5
C47 C50 H50C 109.5
H50A C50 H50C 109.5
H50B C50 H50C 109.5
C52 C51 C53 109.4(6)
C52 C51 C44 109.2(5)
C53 C51 C44 112.6(5)
C52 C51 C54 107.6(6)
C53 C51 C54 107.1(6)
C44 C51 C54 110.8(5)
C51 C52 H52A 109.5
C51 C52 H52B 109.5
H52A C52 H52B 109.5
C51 C52 H52C 109.5
H52A C52 H52C 109.5
H52B C52 H52C 109.5
C51 C53 H53A 109.5
C51 C53 H53B 109.5
H53A C53 H53B 109.5
C51 C53 H53C 109.5
H53A C53 H53C 109.5
H53B C53 H53C 109.5
C51 C54 H54A 109.5
C51 C54 H54B 109.5
H54A C54 H54B 109.5
C51 C54 H54C 109.5
H54A C54 H54C 109.5
H54B C54 H54C 109.5
N3 C55 C46 124.6(6)
N3 C55 H55A 117.7
C46 C55 H55A 117.7
N3 C56 C57 106.4(5)
N3 C56 H56A 110.4
C57 C56 H56A 110.4
N3 C56 H56B 110.4
C57 C56 H56B 110.4
H56A C56 H56B 108.6
O7 C57 C56 107.4(5)
O7 C57 C58 107.4(5)
C56 C57 C58 112.2(5)
O7 C57 H57A 109.9
C56 C57 H57A 109.9
C58 C57 H57A 109.9
N4 C58 C57 107.1(5)
N4 C58 H58 126.5
C57 C58 H58 126.5
N4 C59 C60 125.1(6)
N4 C59 H59A 117.4
C60 C59 H59A 117.4
C61 C60 C65 121.0(6)
C61 C60 C59 116.2(6)
C65 C60 C59 122.7(6)
C62 C61 C60 121.7(6)
C62 C61 H61A 119.1
C60 C61 H61A 119.1
C61 C62 C63 116.8(6)
C61 C62 C70 123.2(6)
C63 C62 C70 120.0(5)
C64 C63 C62 124.5(6)
C64 C63 H63A 117.7
C62 C63 H63A 117.7
C63 C64 C65 118.3(6)
C63 C64 C66 121.3(5)
C65 C64 C66 120.4(5)
O8 C65 C60 122.8(6)
O8 C65 C64 119.6(6)
C60 C65 C64 117.5(5)
C68 C66 C64 111.4(5)
C68 C66 C67 109.6(5)
C64 C66 C67 109.1(6)
C68 C66 C69 106.8(6)
C64 C66 C69 112.3(5)
C67 C66 C69 107.5(5)
C66 C67 H67A 109.5
C66 C67 H67B 109.5
H67A C67 H67B 109.5
C66 C67 H67C 109.5
H67A C67 H67C 109.5
H67B C67 H67C 109.5
C66 C68 H68A 109.5
C66 C68 H68B 109.5
H68A C68 H68B 109.5
C66 C68 H68C 109.5
H68A C68 H68C 109.5
H68B C68 H68C 109.5
C66 C69 H69A 109.5
C66 C69 H69B 109.5
H69A C69 H69B 109.5
C66 C69 H69C 109.5
H69A C69 H69C 109.5
H69B C69 H69C 109.5
C73 C70 C62 112.5(5)
C73 C70 C71 108.1(5)
C62 C70 C71 109.6(5)
C73 C70 C72 107.8(6)
C62 C70 C72 108.9(5)
C71 C70 C72 109.8(5)
C70 C71 H71A 109.5
C70 C71 H71B 109.5
H71A C71 H71B 109.5
C70 C71 H71C 109.5
H71A C71 H71C 109.5
H71B C71 H71C 109.5
C70 C72 H72A 109.5
C70 C72 H72B 109.5
H72A C72 H72B 109.5
C70 C72 H72C 109.5
H72A C72 H72C 109.5
H72B C72 H72C 109.5
C70 C73 H73A 109.5
C70 C73 H73B 109.5
H73A C73 H73B 109.5
C70 C73 H73C 109.5
H73A C73 H73C 109.5
H73B C73 H73C 109.5
O10 C74 O9 127.3(6)
O10 C74 C75 116.7(5)
O9 C74 C75 116.0(6)
C80 C75 C76 119.9(6)
C80 C75 C74 120.7(6)
C76 C75 C74 119.4(6)
C77 C76 C75 119.8(7)
C77 C76 H76A 120.1
C75 C76 H76A 120.1
C76 C77 C78 120.0(7)
C76 C77 H77A 120.0
C78 C77 H77A 120.0
C79 C78 C77 120.6(7)
C79 C78 H78A 119.7
C77 C78 H78A 119.7
C78 C79 C80 119.1(7)
C78 C79 H79A 120.5
C80 C79 H79A 120.5
C75 C80 C79 120.7(6)
C75 C80 H80A 119.7
C79 C80 H80A 119.7
C81 N5 C83 119.4(7)
C81 N5 C82 122.7(7)
C83 N5 C82 117.9(7)
O11 C81 N5 127.2(8)
O11 C81 H81A 116.4
N5 C81 H81A 116.4
N5 C82 H82A 109.5
N5 C82 H82B 109.5
H82A C82 H82B 109.5
N5 C82 H82C 109.5
H82A C82 H82C 109.5
H82B C82 H82C 109.5
N5 C83 H83A 109.5
N5 C83 H83B 109.5
H83A C83 H83B 109.5
N5 C83 H83C 109.5
H83A C83 H83C 109.5
H83B C83 H83C 109.5
C84' N6 C84 59.8(13)
C84' N6 C86 63.5(13)
C84 N6 C86 122.7(8)
C84' N6 C86' 124.4(18)
C84 N6 C86' 64.9(13)
C86 N6 C86' 171.7(15)
C84' N6 C85 174.1(13)
C84 N6 C85 116.6(8)
C86 N6 C85 120.7(8)
C86' N6 C85 51.7(13)
C84' N6 C85' 113.4(17)
C84 N6 C85' 172.9(13)
C86 N6 C85' 50.3(12)
C86' N6 C85' 122.1(17)
C85 N6 C85' 70.4(12)
C84 O12 C84' 63.7(12)
O12 C84 N6 122.6(10)
O12 C84 H84A 118.7
N6 C84 H84A 118.7
N6 C85 H85A 109.5
N6 C85 H85B 109.5
H85A C85 H85B 109.5
N6 C85 H85C 109.5
H85A C85 H85C 109.5
H85B C85 H85C 109.5
N6 C86 H86A 109.5
N6 C86 H86B 109.5
H86A C86 H86B 109.5
N6 C86 H86C 109.5
H86A C86 H86C 109.5
H86B C86 H86C 109.5
O12 C84' N6 114(2)
O12 C84' H84B 123.1
N6 C84' H84B 123.1
N6 C85' H85D 109.5
N6 C85' H85E 109.5
H85D C85' H85E 109.5
N6 C85' H85F 109.5
H85D C85' H85F 109.5
H85E C85' H85F 109.5
N6 C86' H86D 109.5
N6 C86' H86E 109.5
H86D C86' H86E 109.5
N6 C86' H86F 109.5
H86D C86' H86F 109.5
H86E C86' H86F 109.5

loop_
_geom_bond_atom_site_label_1
_geom_bond_atom_site_label_2
_geom_bond_distance
Cu4 O8 1.893(4)
Cu4 O7 1.906(4)
Cu4 N4 1.923(5)
Cu4 O10 1.929(4)
Cu2 O3 1.895(5)
Cu2 O2 1.921(5)
Cu2 N2 1.923(5)
Cu2 O5 1.958(4)
Cu3 O6 1.900(4)
Cu3 N3 1.922(5)
Cu3 O7 1.935(4)
Cu3 O9 1.954(4)
Cu1 O1 1.881(4)
Cu1 O2 1.904(4)
Cu1 N1 1.931(5)
Cu1 O4 1.937(5)
O1 C1 1.310(8)
O2 C17 1.430(8)
O3 C25 1.314(8)
O4 C34 1.260(8)
O5 C34 1.270(8)
O6 C41 1.313(7)
O7 C57 1.437(7)
O8 C65 1.311(7)
O9 C74 1.270(7)
O10 C74 1.265(8)
N1 C15 1.282(9)
N1 C16 1.472(7)
N2 C19 1.277(8)
N2 C18 1.455(8)
N3 C55 1.296(7)
N3 C56 1.464(8)
N4 C59 1.284(8)
N4 C58 1.472(7)
C1 C2 1.418(9)
C1 C6 1.435(9)
C2 C3 1.382(10)
C2 C7 1.550(9)
C3 C4 1.413(10)
C3 H3A 0.9300
C4 C5 1.375(9)
C4 C11 1.524(10)
C5 C6 1.405(9)
C5 H5A 0.9300
C6 C15 1.438(8)
C7 C8 1.518(10)
C7 C9 1.548(9)
C7 C10 1.557(9)
C8 H8A 0.9600
C8 H8B 0.9600
C8 H8C 0.9600
C9 H9A 0.9600
C9 H9B 0.9600
C9 H9C 0.9600
C10 H10A 0.9600
C10 H10B 0.9600
C10 H10C 0.9600
C11 C12' 1.515(9)
C11 C14 1.520(9)
C11 C13 1.523(9)
C11 C13' 1.527(9)
C11 C12 1.572(9)
C11 C14' 1.573(9)
C12 H12A 0.9600
C12 H12B 0.9600
C12 H12C 0.9600
C13 H13A 0.9600
C13 H13B 0.9600
C13 H13C 0.9600
C14 H14A 0.9600
C14 H14B 0.9600
C14 H14C 0.9600
C12' H12D 0.9600
C12' H12E 0.9600
C12' H12F 0.9600
C13' H13D 0.9600
C13' H13E 0.9600
C13' H13F 0.9600
C14' H14D 0.9600
C14' H14E 0.9600
C14' H14F 0.9600
C15 H15A 0.9300
C16 C17 1.518(9)
C16 H16A 0.9700
C16 H16B 0.9700
C17 C18 1.512(8)
C17 H17A 0.9800
C18 H18A 0.9700
C18 H18B 0.9700
C19 C20 1.444(9)
C19 H19A 0.9300
C20 C25 1.410(9)
C20 C21 1.418(9)
C21 C22 1.349(10)
C21 H21A 0.9300
C22 C23 1.417(9)
C22 C26 1.532(9)
C23 C24 1.376(9)
C23 H23A 0.9300
C24 C25 1.440(10)
C24 C30 1.553(9)
C26 C29 1.526(10)
C26 C28 1.548(9)
C26 C27 1.552(9)
C27 H27A 0.9600
C27 H27B 0.9600
C27 H27C 0.9600
C28 H28A 0.9600
C28 H28B 0.9600
C28 H28C 0.9600
C29 H29A 0.9600
C29 H29B 0.9600
C29 H29C 0.9600
C30 C32 1.527(10)
C30 C31 1.528(10)
C30 C33 1.553(11)
C31 H31A 0.9600
C31 H31B 0.9600
C31 H31C 0.9600
C32 H32A 0.9600
C32 H32B 0.9600
C32 H32C 0.9600
C33 H33A 0.9600
C33 H33B 0.9600
C33 H33C 0.9600
C34 C35 1.512(8)
C35 C36 1.381(10)
C35 C40 1.382(9)
C36 C37 1.389(10)
C36 H36A 0.9300
C37 C38 1.348(12)
C37 H37A 0.9300
C38 C39 1.400(13)
C38 H38A 0.9300
C39 C40 1.371(10)
C39 H39A 0.9300
C40 H40A 0.9300
C41 C46 1.419(9)
C41 C42 1.428(8)
C42 C43 1.396(8)
C42 C47 1.550(9)
C43 C44 1.407(9)
C43 H43A 0.9300
C44 C45 1.370(9)
C44 C51 1.536(8)
C45 C46 1.420(8)
C45 H45A 0.9300
C46 C55 1.433(9)
C47 C48 1.529(10)
C47 C50 1.530(9)
C47 C49 1.550(8)
C48 H48A 0.9600
C48 H48B 0.9600
C48 H48C 0.9600
C49 H49A 0.9600
C49 H49B 0.9600
C49 H49C 0.9600
C50 H50A 0.9600
C50 H50B 0.9600
C50 H50C 0.9600
C51 C52 1.526(9)
C51 C53 1.529(10)
C51 C54 1.549(9)
C52 H52A 0.9600
C52 H52B 0.9600
C52 H52C 0.9600
C53 H53A 0.9600
C53 H53B 0.9600
C53 H53C 0.9600
C54 H54A 0.9600
C54 H54B 0.9600
C54 H54C 0.9600
C55 H55A 0.9300
C56 C57 1.515(8)
C56 H56A 0.9700
C56 H56B 0.9700
C57 C58 1.515(8)
C57 H57A 0.9800
C58 H58 0.9300
C59 C60 1.441(8)
C59 H59A 0.9300
C60 C61 1.420(8)
C60 C65 1.429(9)
C61 C62 1.372(8)
C61 H61A 0.9300
C62 C63 1.410(9)
C62 C70 1.527(8)
C63 C64 1.399(8)
C63 H63A 0.9300
C64 C65 1.432(8)
C64 C66 1.534(9)
C66 C68 1.532(9)
C66 C67 1.538(9)
C66 C69 1.547(8)
C67 H67A 0.9600
C67 H67B 0.9600
C67 H67C 0.9600
C68 H68A 0.9600
C68 H68B 0.9600
C68 H68C 0.9600
C69 H69A 0.9600
C69 H69B 0.9600
C69 H69C 0.9600
C70 C73 1.522(9)
C70 C71 1.543(9)
C70 C72 1.549(8)
C71 H71A 0.9600
C71 H71B 0.9600
C71 H71C 0.9600
C72 H72A 0.9600
C72 H72B 0.9600
C72 H72C 0.9600
C73 H73A 0.9600
C73 H73B 0.9600
C73 H73C 0.9600
C74 C75 1.506(9)
C75 C80 1.370(9)
C75 C76 1.401(9)
C76 C77 1.378(10)
C76 H76A 0.9300
C77 C78 1.398(11)
C77 H77A 0.9300
C78 C79 1.373(11)
C78 H78A 0.9300
C79 C80 1.406(10)
C79 H79A 0.9300
C80 H80A 0.9300
O11 C81 1.203(10)
N5 C81 1.328(10)
N5 C83 1.454(10)
N5 C82 1.467(10)
C81 H81A 0.9300
C82 H82A 0.9600
C82 H82B 0.9600
C82 H82C 0.9600
C83 H83A 0.9600
C83 H83B 0.9600
C83 H83C 0.9600
N6 C84' 1.36(2)
N6 C84 1.372(13)
N6 C86 1.389(12)
N6 C86' 1.41(3)
N6 C85 1.465(11)
N6 C85' 1.57(3)
O12 C84 1.214(12)
O12 C84' 1.35(3)
C84 H84A 0.9300
C85 H85A 0.9600
C85 H85B 0.9600
C85 H85C 0.9600
C86 H86A 0.9600
C86 H86B 0.9600
C86 H86C 0.9600
C84' H84B 0.9300
C85' H85D 0.9600
C85' H85E 0.9600
C85' H85F 0.9600
C86' H86D 0.9600
C86' H86E 0.9600
C86' H86F 0.9600

loop_
_geom_torsion_atom_site_label_1
_geom_torsion_atom_site_label_2
_geom_torsion_atom_site_label_3
_geom_torsion_atom_site_label_4
_geom_torsion
O2 Cu1 O1 C1 49(3)
N1 Cu1 O1 C1 -7.5(5)
O4 Cu1 O1 C1 178.8(5)
O1 Cu1 O2 C17 -36(3)
N1 Cu1 O2 C17 21.1(4)
O4 Cu1 O2 C17 -165.3(4)
O1 Cu1 O2 Cu2 99(3)
N1 Cu1 O2 Cu2 155.8(3)
O4 Cu1 O2 Cu2 -30.6(3)
O3 Cu2 O2 C17 30.7(19)
N2 Cu2 O2 C17 -27.7(4)
O5 Cu2 O2 C17 162.3(3)
O3 Cu2 O2 Cu1 -104.7(17)
N2 Cu2 O2 Cu1 -163.1(3)
O5 Cu2 O2 Cu1 26.9(3)
O2 Cu2 O3 C25 -66.6(19)
N2 Cu2 O3 C25 -8.6(6)
O5 Cu2 O3 C25 161.6(6)
O1 Cu1 O4 C34 -152.4(6)
O2 Cu1 O4 C34 24.2(6)
N1 Cu1 O4 C34 113.5(18)
O3 Cu2 O5 C34 163.4(6)
O2 Cu2 O5 C34 -12.4(6)
N2 Cu2 O5 C34 -97.0(14)
N3 Cu3 O6 C41 -14.7(6)
O7 Cu3 O6 C41 -44(3)
O9 Cu3 O6 C41 172.4(6)
O8 Cu4 O7 C57 50.5(18)
N4 Cu4 O7 C57 -21.0(4)
O10 Cu4 O7 C57 165.7(4)
O8 Cu4 O7 Cu3 -99.8(16)
N4 Cu4 O7 Cu3 -171.3(3)
O10 Cu4 O7 Cu3 15.3(3)
O6 Cu3 O7 C57 49(3)
N3 Cu3 O7 C57 19.4(4)
O9 Cu3 O7 C57 -167.7(4)
O6 Cu3 O7 Cu4 -160(3)
N3 Cu3 O7 Cu4 170.0(3)
O9 Cu3 O7 Cu4 -17.1(3)
O7 Cu4 O8 C65 -71.3(18)
N4 Cu4 O8 C65 -0.2(5)
O10 Cu4 O8 C65 173.3(5)
O6 Cu3 O9 C74 -166.5(7)
N3 Cu3 O9 C74 88.7(16)
O7 Cu3 O9 C74 15.7(7)
O8 Cu4 O10 C74 164.0(7)
O7 Cu4 O10 C74 -9.9(7)
N4 Cu4 O10 C74 -94.1(17)
O1 Cu1 N1 C15 7.1(6)
O2 Cu1 N1 C15 -169.2(6)
O4 Cu1 N1 C15 101.0(19)
O1 Cu1 N1 C16 -176.5(4)
O2 Cu1 N1 C16 7.3(4)
O4 Cu1 N1 C16 -82.6(19)
O3 Cu2 N2 C19 7.9(6)
O2 Cu2 N2 C19 -176.9(6)
O5 Cu2 N2 C19 -91.4(13)
O3 Cu2 N2 C18 -175.0(4)
O2 Cu2 N2 C18 0.2(4)
O5 Cu2 N2 C18 85.8(14)
O6 Cu3 N3 C55 11.5(6)
O7 Cu3 N3 C55 -170.3(6)
O9 Cu3 N3 C55 116.2(14)
O6 Cu3 N3 C56 -170.6(4)
O7 Cu3 N3 C56 7.7(4)
O9 Cu3 N3 C56 -65.8(16)
O8 Cu4 N4 C59 5.7(6)
O7 Cu4 N4 C59 179.3(6)
O10 Cu4 N4 C59 -95.9(17)
O8 Cu4 N4 C58 -178.3(4)
O7 Cu4 N4 C58 -4.6(4)
O10 Cu4 N4 C58 80.1(16)
Cu1 O1 C1 C2 -175.1(4)
Cu1 O1 C1 C6 4.6(9)
O1 C1 C2 C3 178.3(6)
C6 C1 C2 C3 -1.4(9)
O1 C1 C2 C7 0.0(9)
C6 C1 C2 C7 -179.8(5)
C1 C2 C3 C4 -0.7(10)
C7 C2 C3 C4 177.6(6)
C2 C3 C4 C5 2.4(10)
C2 C3 C4 C11 -179.9(6)
C3 C4 C5 C6 -1.9(9)
C11 C4 C5 C6 -179.6(6)
C4 C5 C6 C1 -0.2(9)
C4 C5 C6 C15 -179.5(6)
O1 C1 C6 C5 -177.8(6)
C2 C1 C6 C5 1.9(9)
O1 C1 C6 C15 1.5(9)
C2 C1 C6 C15 -178.8(6)
C3 C2 C7 C8 -118.1(7)
C1 C2 C7 C8 60.1(8)
C3 C2 C7 C9 122.1(7)
C1 C2 C7 C9 -59.7(8)
C3 C2 C7 C10 3.0(9)
C1 C2 C7 C10 -178.8(6)
C5 C4 C11 C12' 179.3(13)
C3 C4 C11 C12' 1.7(15)
C5 C4 C11 C14 110.2(9)
C3 C4 C11 C14 -67.4(10)
C5 C4 C11 C13 -20.4(12)
C3 C4 C11 C13 162.0(9)
C5 C4 C11 C13' -46.8(13)
C3 C4 C11 C13' 135.6(12)
C5 C4 C11 C12 -135.7(9)
C3 C4 C11 C12 46.7(10)
C5 C4 C11 C14' 65.6(11)
C3 C4 C11 C14' -112.0(10)
C16 N1 C15 C6 179.8(6)
Cu1 N1 C15 C6 -4.1(10)
C5 C6 C15 N1 177.7(6)
C1 C6 C15 N1 -1.6(10)
C15 N1 C16 C17 145.0(6)
Cu1 N1 C16 C17 -31.6(6)
Cu1 O2 C17 C18 -167.2(4)
Cu2 O2 C17 C18 48.7(5)
Cu1 O2 C17 C16 -44.0(5)
Cu2 O2 C17 C16 172.0(4)
N1 C16 C17 O2 48.3(6)
N1 C16 C17 C18 167.0(5)
C19 N2 C18 C17 -157.3(6)
Cu2 N2 C18 C17 25.4(6)
O2 C17 C18 N2 -47.4(6)
C16 C17 C18 N2 -166.2(5)
C18 N2 C19 C20 178.6(6)
Cu2 N2 C19 C20 -4.5(9)
N2 C19 C20 C25 -1.5(10)
N2 C19 C20 C21 179.7(6)
C25 C20 C21 C22 -1.3(10)
C19 C20 C21 C22 177.4(6)
C20 C21 C22 C23 1.1(10)
C20 C21 C22 C26 -177.0(6)
C21 C22 C23 C24 -0.2(10)
C26 C22 C23 C24 177.9(6)
C22 C23 C24 C25 -0.5(11)
C22 C23 C24 C30 -176.6(6)
Cu2 O3 C25 C20 5.7(9)
Cu2 O3 C25 C24 -175.3(4)
C21 C20 C25 O3 179.7(6)
C19 C20 C25 O3 1.0(10)
C21 C20 C25 C24 0.6(9)
C19 C20 C25 C24 -178.1(6)
C23 C24 C25 O3 -178.9(6)
C30 C24 C25 O3 -2.7(9)
C23 C24 C25 C20 0.2(9)
C30 C24 C25 C20 176.4(6)
C21 C22 C26 C29 -120.5(7)
C23 C22 C26 C29 61.5(8)
C21 C22 C26 C28 1.4(9)
C23 C22 C26 C28 -176.5(6)
C21 C22 C26 C27 118.9(7)
C23 C22 C26 C27 -59.0(8)
C23 C24 C30 C32 108.9(8)
C25 C24 C30 C32 -67.2(8)
C23 C24 C30 C31 -10.3(10)
C25 C24 C30 C31 173.6(6)
C23 C24 C30 C33 -129.3(7)
C25 C24 C30 C33 54.6(9)
Cu1 O4 C34 O5 -15.9(10)
Cu1 O4 C34 C35 164.5(4)
Cu2 O5 C34 O4 8.1(10)
Cu2 O5 C34 C35 -172.3(4)
O4 C34 C35 C36 -178.7(6)
O5 C34 C35 C36 1.6(9)
O4 C34 C35 C40 -0.3(9)
O5 C34 C35 C40 -179.9(6)
C40 C35 C36 C37 -0.9(11)
C34 C35 C36 C37 177.6(7)
C35 C36 C37 C38 1.9(14)
C36 C37 C38 C39 -2.5(16)
C37 C38 C39 C40 2.1(15)
C38 C39 C40 C35 -1.2(12)
C36 C35 C40 C39 0.6(11)
C34 C35 C40 C39 -177.9(7)
Cu3 O6 C41 C46 10.7(9)
Cu3 O6 C41 C42 -170.3(4)
O6 C41 C42 C43 178.1(6)
C46 C41 C42 C43 -2.9(9)
O6 C41 C42 C47 -3.2(9)
C46 C41 C42 C47 175.8(6)
C41 C42 C43 C44 1.1(10)
C47 C42 C43 C44 -177.5(6)
C42 C43 C44 C45 1.8(10)
C42 C43 C44 C51 178.6(6)
C43 C44 C45 C46 -2.9(9)
C51 C44 C45 C46 -179.6(6)
O6 C41 C46 C45 -179.2(6)
C42 C41 C46 C45 1.9(9)
O6 C41 C46 C55 1.6(10)
C42 C41 C46 C55 -177.4(6)
C44 C45 C46 C41 1.1(10)
C44 C45 C46 C55 -179.6(6)
C43 C42 C47 C48 -121.3(7)
C41 C42 C47 C48 60.1(8)
C43 C42 C47 C50 -0.9(9)
C41 C42 C47 C50 -179.5(6)
C43 C42 C47 C49 117.4(7)
C41 C42 C47 C49 -61.3(8)
C45 C44 C51 C52 115.0(7)
C43 C44 C51 C52 -61.7(8)
C45 C44 C51 C53 -6.8(9)
C43 C44 C51 C53 176.5(6)
C45 C44 C51 C54 -126.7(7)
C43 C44 C51 C54 56.7(8)
C56 N3 C55 C46 177.8(6)
Cu3 N3 C55 C46 -4.4(9)
C41 C46 C55 N3 -4.7(10)
C45 C46 C55 N3 176.0(6)
C55 N3 C56 C57 146.9(6)
Cu3 N3 C56 C57 -31.2(6)
Cu4 O7 C57 C56 161.6(4)
Cu3 O7 C57 C56 -41.1(6)
Cu4 O7 C57 C58 40.7(6)
Cu3 O7 C57 C58 -162.0(4)
N3 C56 C57 O7 46.2(6)
N3 C56 C57 C58 163.9(5)
C59 N4 C58 C57 -156.4(6)
Cu4 N4 C58 C57 27.2(6)
O7 C57 C58 N4 -43.0(6)
C56 C57 C58 N4 -160.8(5)
C58 N4 C59 C60 177.7(6)
Cu4 N4 C59 C60 -6.6(9)
N4 C59 C60 C61 -176.0(6)
N4 C59 C60 C65 0.8(10)
C65 C60 C61 C62 -1.5(9)
C59 C60 C61 C62 175.4(6)
C60 C61 C62 C63 1.5(9)
C60 C61 C62 C70 -178.0(6)
C61 C62 C63 C64 -0.4(9)
C70 C62 C63 C64 179.2(6)
C62 C63 C64 C65 -0.9(9)
C62 C63 C64 C66 178.8(6)
Cu4 O8 C65 C60 -4.5(9)
Cu4 O8 C65 C64 177.0(4)
C61 C60 C65 O8 -178.4(6)
C59 C60 C65 O8 5.0(10)
C61 C60 C65 C64 0.2(9)
C59 C60 C65 C64 -176.4(6)
C63 C64 C65 O8 179.5(6)
C66 C64 C65 O8 -0.1(9)
C63 C64 C65 C60 0.9(9)
C66 C64 C65 C60 -178.7(5)
C63 C64 C66 C68 123.5(6)
C65 C64 C66 C68 -56.8(8)
C63 C64 C66 C67 -115.3(6)
C65 C64 C66 C67 64.3(7)
C63 C64 C66 C69 3.7(8)
C65 C64 C66 C69 -176.6(6)
C61 C62 C70 C73 4.1(9)
C63 C62 C70 C73 -175.4(6)
C61 C62 C70 C71 124.5(7)
C63 C62 C70 C71 -55.0(7)
C61 C62 C70 C72 -115.4(7)
C63 C62 C70 C72 65.1(8)
Cu4 O10 C74 O9 11.0(12)
Cu4 O10 C74 C75 -167.4(5)
Cu3 O9 C74 O10 -15.0(12)
Cu3 O9 C74 C75 163.4(5)
O10 C74 C75 C80 179.9(7)
O9 C74 C75 C80 1.3(10)
O10 C74 C75 C76 0.8(10)
O9 C74 C75 C76 -177.8(6)
C80 C75 C76 C77 -0.7(11)
C74 C75 C76 C77 178.4(7)
C75 C76 C77 C78 1.1(13)
C76 C77 C78 C79 -1.5(14)
C77 C78 C79 C80 1.5(14)
C76 C75 C80 C79 0.7(11)
C74 C75 C80 C79 -178.4(7)
C78 C79 C80 C75 -1.1(13)
C83 N5 C81 O11 -2.8(14)
C82 N5 C81 O11 179.6(9)
C84' O12 C84 N6 -3.9(13)
C84' N6 C84 O12 4.1(13)
C86 N6 C84 O12 -5.1(14)
C86' N6 C84 O12 178.7(16)
C85 N6 C84 O12 178.8(9)
C85' N6 C84 O12 -10(10)
C84 O12 C84' N6 3.7(12)
C84 N6 C84' O12 -3.4(11)
C86 N6 C84' O12 168(2)
C86' N6 C84' O12 -9(3)
C85 N6 C84' O12 -57(13)
C85' N6 C84' O12 174.7(16)
